data_4514169
loop_
_publ_author_name
'Yang, Wenjun'
'Sun, Wei'
'Zhang, Cheng'
'Wang, Qijun'
'Guo, Zhenyan'
'Mao, Biming'
'Liao, Jianning'
'Guo, Hongchao'

_publ_section_title
;
 Lewis-Base-Catalyzed Asymmetric [3 + 3] Annulation Reaction of
 Morita--Baylis--Hillman Carbonates: Enantioselective Synthesis of
 Spirocyclohexenes
;
_journal_issue 5
_journal_name_full 'ACS Catalysis'
_journal_page_first 3142
_journal_paper_doi 10.1021/acscatal.7b00320
_journal_volume 7
_journal_year 2017
_chemical_absolute_configuration ad
_chemical_formula_moiety 'C42 H29 Cl F6 N2 O3'
_chemical_formula_sum 'C42 H29 Cl F6 N2 O3'
_chemical_formula_weight 759.12
_space_group_crystal_system orthorhombic
_space_group_IT_number 19
_space_group_name_Hall 'P 2ac 2ab'
_space_group_name_H-M_alt 'P 21 21 21'
_symmetry_space_group_name_Hall 'P 2ac 2ab'
_symmetry_space_group_name_H-M 'P 21 21 21'
_atom_sites_solution_hydrogens geom
_atom_sites_solution_primary dual
_audit_creation_date 2016-10-26
_audit_creation_method
;
Olex2 1.2
(compiled 2016.09.09 svn.r3337 for OlexSys, GUI svn.r5227)
;
_cell_angle_alpha 90
_cell_angle_beta 90
_cell_angle_gamma 90
_cell_formula_units_Z 4
_cell_length_a 8.9232(14)
_cell_length_b 17.371(3)
_cell_length_c 23.537(4)
_cell_measurement_reflns_used 9526
_cell_measurement_temperature 173.1500
_cell_measurement_theta_max 27.4844
_cell_measurement_theta_min 1.4570
_cell_volume 3648.4(11)
_computing_cell_refinement 'CrystalClear (Rigaku Inc., 2007)'
_computing_data_collection 'CrystalClear (Rigaku Inc., 2007)'
_computing_data_reduction 'CrystalClear (Rigaku Inc., 2007)'
_computing_molecular_graphics 'Olex2 (Dolomanov et al., 2009)'
_computing_publication_material 'CIFTAB (Sheldrick, 2013)'
_computing_structure_refinement 'SHELXL (Sheldrick, 2014)'
_computing_structure_solution
;
'SHELXT (Sheldrick, 2014)'
;
_diffrn_ambient_temperature 173.1500
_diffrn_detector_area_resol_mean 28.5714
_diffrn_measured_fraction_theta_full 0.998
_diffrn_measured_fraction_theta_max 0.997
_diffrn_measurement_details
;
scan:
    Number of images: 300
               Slice: -110.0000 - 40.0000
         Image width: 0.5000
            Exp time: 6.0000
       Rotation axis: Omega
               Omega: 0.0000
                 Chi: 45.0000
                 Phi: 0.0000
                 XTD: 44.9338
              2theta: -19.7139
scan:
    Number of images: 300
               Slice: -110.0000 - 40.0000
         Image width: 0.5000
            Exp time: 6.0000
       Rotation axis: Omega
               Omega: 0.0000
                 Chi: 45.0000
                 Phi: 180.0000
                 XTD: 44.9338
              2theta: -19.7139
;
_diffrn_measurement_device
;
Saturn724+ (2x2 bin mode)
;
_diffrn_measurement_device_details
;
AFC10: Fixed Chi 2 circle
;
_diffrn_measurement_device_type 'MM007-HF CCD(Saturn 724+)'
_diffrn_measurement_method '\w scans at fixed \c = 45\%'
_diffrn_orient_matrix_type d*Trek
_diffrn_orient_matrix_UB_11 -0.0727
_diffrn_orient_matrix_UB_12 0.0827
_diffrn_orient_matrix_UB_13 0.0207
_diffrn_orient_matrix_UB_21 0.0282
_diffrn_orient_matrix_UB_22 0.0127
_diffrn_orient_matrix_UB_23 0.0486
_diffrn_orient_matrix_UB_31 0.0247
_diffrn_orient_matrix_UB_32 0.0271
_diffrn_orient_matrix_UB_33 -0.0214
_diffrn_radiation_detector CCD
_diffrn_radiation_monochromator Confocal
_diffrn_radiation_type MoK\a
_diffrn_radiation_wavelength 0.71073
_diffrn_reflns_av_R_equivalents 0.0417
_diffrn_reflns_av_unetI/netI 0.0447
_diffrn_reflns_Laue_measured_fraction_full 0.998
_diffrn_reflns_Laue_measured_fraction_max 0.997
_diffrn_reflns_limit_h_max 11
_diffrn_reflns_limit_h_min -11
_diffrn_reflns_limit_k_max 19
_diffrn_reflns_limit_k_min -22
_diffrn_reflns_limit_l_max 30
_diffrn_reflns_limit_l_min -29
_diffrn_reflns_number 24371
_diffrn_reflns_point_group_measured_fraction_full 0.996
_diffrn_reflns_point_group_measured_fraction_max 0.994
_diffrn_reflns_theta_full 26.000
_diffrn_reflns_theta_max 27.475
_diffrn_reflns_theta_min 1.730
_diffrn_source 'Rotating Anode'
_diffrn_source_current 24.0000
_diffrn_source_power 1.2000
_diffrn_source_voltage 50.0000
_exptl_absorpt_coefficient_mu 0.178
_exptl_absorpt_correction_T_max 1.00000
_exptl_absorpt_correction_T_min 0.85068
_exptl_absorpt_correction_type multi-scan
_exptl_absorpt_process_details 'CrystalClear (Rigaku Inc., 2007)'
_exptl_crystal_colour Colorless
_exptl_crystal_density_diffrn 1.382
_exptl_crystal_description block
_exptl_crystal_F_000 1560
_exptl_crystal_size_max 0.188
_exptl_crystal_size_mid 0.155
_exptl_crystal_size_min 0.104
_refine_diff_density_max 0.157
_refine_diff_density_min -0.228
_refine_diff_density_rms 0.037
_refine_ls_abs_structure_details
;
 Flack x determined using 2444 quotients [(I+)-(I-)]/[(I+)+(I-)]
 (Parsons, Flack and Wagner, Acta Cryst. B69 (2013) 249-259).
;
_refine_ls_abs_structure_Flack -0.04(4)
_refine_ls_extinction_method none
_refine_ls_goodness_of_fit_ref 1.065
_refine_ls_hydrogen_treatment constr
_refine_ls_matrix_type full
_refine_ls_number_parameters 515
_refine_ls_number_reflns 8330
_refine_ls_number_restraints 0
_refine_ls_restrained_S_all 1.065
_refine_ls_R_factor_all 0.0556
_refine_ls_R_factor_gt 0.0484
_refine_ls_shift/su_max 0.000
_refine_ls_shift/su_mean 0.000
_refine_ls_structure_factor_coef Fsqd
_refine_ls_weighting_details 'w=1/[\s^2^(Fo^2^)+(0.0350P)^2^+0.8443P] where P=(Fo^2^+2Fc^2^)/3'
_refine_ls_weighting_scheme calc
_refine_ls_wR_factor_gt 0.0952
_refine_ls_wR_factor_ref 0.0990
_reflns_Friedel_coverage 0.781
_reflns_Friedel_fraction_full 0.994
_reflns_Friedel_fraction_max 0.989
_reflns_number_gt 7472
_reflns_number_total 8330
_reflns_threshold_expression 'I > 2\s(I)'
_cod_data_source_file cs7b00320_si_002.cif
_cod_data_source_block mx5239
_cod_depositor_comments 'Adding full bibliography for 4514169.cif.'
_cod_original_cell_volume 3648.4(10)
_cod_database_code 4514169
_shelx_space_group_comment
;
The symmetry employed for this shelxl refinement is uniquely defined
by the following loop, which should always be used as a source of
symmetry information in preference to the above space-group names.
They are only intended as comments.
;
_diffrn_number_total 4707
_olex2_refinement_description
;
1. Fixed Uiso
 At 1.2 times of:
  All C(H) groups, All C(H,H) groups
2. Others
 Sof(F6A)=Sof(F5A)=Sof(C42A)=1-FVAR(1)
 Sof(F5)=Sof(F6)=Sof(C42)=FVAR(1)
3.a Ternary CH refined with riding coordinates:
 C4(H4), C5(H5)
3.b Secondary CH2 refined with riding coordinates:
 C6(H6A,H6B), C34(H34A,H34B)
3.c Aromatic/amide H refined with riding coordinates:
 C3(H3), C10(H10), C11(H11), C12(H12), C13(H13), C14(H14), C16(H16), C17(H17),
 C18(H18), C19(H19), C20(H20), C22(H22), C23(H23), C24(H24), C26(H26), C28(H28),
  C29(H29), C30(H30), C31(H31), C32(H32), C36(H36), C38(H38), C40(H40)
;
_shelx_shelxl_version_number 2014/7
_olex2_submission_special_instructions 'No special instructions were received'

loop_
_space_group_symop_operation_xyz
'x, y, z'
'-x+1/2, -y, z+1/2'
'-x, y+1/2, -z+1/2'
'x+1/2, -y+1/2, -z'

loop_
_atom_site_label
_atom_site_type_symbol
_atom_site_fract_x
_atom_site_fract_y
_atom_site_fract_z
_atom_site_U_iso_or_equiv
_atom_site_adp_type
_atom_site_occupancy
_atom_site_site_symmetry_order
_atom_site_calc_flag
_atom_site_refinement_flags_posn
_atom_site_refinement_flags_occupancy
_atom_site_disorder_assembly
_atom_site_disorder_group
Cl1 Cl 0.44418(11) 0.83686(6) 0.86443(4) 0.0602(3) Uani 1 1 d . . . .
F1 F 0.3127(2) 0.31286(11) 0.53989(8) 0.0533(5) Uani 1 1 d . . . .
F2 F 0.1687(2) 0.31356(12) 0.46779(9) 0.0551(5) Uani 1 1 d . . . .
F3 F 0.3386(3) 0.22676(11) 0.47541(10) 0.0622(6) Uani 1 1 d . . . .
F4 F 0.7414(2) 0.26031(13) 0.34879(9) 0.0608(6) Uani 1 1 d . . . .
F5 F 0.8874(4) 0.3404(2) 0.3938(2) 0.0591(15) Uani 0.565(7) 1 d . P A 1
F6 F 0.7891(9) 0.3772(4) 0.3159(3) 0.083(3) Uani 0.565(7) 1 d . P A 1
O1 O 0.3654(2) 0.91776(11) 0.62311(10) 0.0392(5) Uani 1 1 d . . . .
O2 O 0.3825(4) 0.70558(14) 0.45668(9) 0.0620(8) Uani 1 1 d . . . .
O3 O 0.4655(2) 0.59108(11) 0.48637(8) 0.0356(5) Uani 1 1 d . . . .
N1 N 0.6715(2) 0.81262(13) 0.67340(10) 0.0280(5) Uani 1 1 d . . . .
N2 N 0.5976(2) 0.88190(12) 0.65944(10) 0.0277(5) Uani 1 1 d . . . .
C1 C 0.4386(3) 0.78193(15) 0.63346(12) 0.0267(5) Uani 1 1 d . . . .
C2 C 0.2918(3) 0.75443(15) 0.65914(12) 0.0281(6) Uani 1 1 d . . . .
C3 C 0.2022(3) 0.70580(16) 0.63174(13) 0.0325(6) Uani 1 1 d . . . .
H3 H 0.1151 0.6909 0.6504 0.039 Uiso 1 1 calc R . . .
C4 C 0.2277(3) 0.67235(16) 0.57330(13) 0.0319(6) Uani 1 1 d . . . .
H4 H 0.1702 0.7036 0.5463 0.038 Uiso 1 1 calc R . . .
C5 C 0.3943(3) 0.67985(16) 0.55709(11) 0.0296(6) Uani 1 1 d . . . .
H5 H 0.4539 0.6436 0.5796 0.035 Uiso 1 1 calc R . . .
C6 C 0.4460(3) 0.76207(15) 0.56929(11) 0.0291(6) Uani 1 1 d . . . .
H6A H 0.3833 0.7978 0.5483 0.035 Uiso 1 1 calc R . . .
H6B H 0.5482 0.7683 0.5560 0.035 Uiso 1 1 calc R . . .
C7 C 0.4562(3) 0.86925(15) 0.63774(12) 0.0286(6) Uani 1 1 d . . . .
C8 C 0.5836(3) 0.75639(15) 0.66134(11) 0.0260(5) Uani 1 1 d . . . .
C9 C 0.6333(3) 0.67634(15) 0.66966(11) 0.0250(5) Uani 1 1 d . . . .
C10 C 0.5434(3) 0.62309(16) 0.69814(12) 0.0316(6) Uani 1 1 d . . . .
H10 H 0.4493 0.6377 0.7112 0.038 Uiso 1 1 calc R . . .
C11 C 0.5931(4) 0.54905(17) 0.70694(14) 0.0404(7) Uani 1 1 d . . . .
H11 H 0.5331 0.5139 0.7262 0.049 Uiso 1 1 calc R . . .
C12 C 0.7323(4) 0.52714(18) 0.68708(16) 0.0455(8) Uani 1 1 d . . . .
H12 H 0.7663 0.4773 0.6934 0.055 Uiso 1 1 calc R . . .
C13 C 0.8210(4) 0.57846(18) 0.65800(15) 0.0450(8) Uani 1 1 d . . . .
H13 H 0.9137 0.5629 0.6441 0.054 Uiso 1 1 calc R . . .
C14 C 0.7726(3) 0.65334(17) 0.64935(13) 0.0349(7) Uani 1 1 d . . . .
H14 H 0.8331 0.6881 0.6300 0.042 Uiso 1 1 calc R . . .
C15 C 0.6660(3) 0.95255(16) 0.67496(12) 0.0290(6) Uani 1 1 d . . . .
C16 C 0.6209(3) 1.02146(17) 0.65116(13) 0.0353(7) Uani 1 1 d . . . .
H16 H 0.5445 1.0222 0.6243 0.042 Uiso 1 1 calc R . . .
C17 C 0.6900(3) 1.08955(18) 0.66755(14) 0.0401(7) Uani 1 1 d . . . .
H17 H 0.6588 1.1360 0.6519 0.048 Uiso 1 1 calc R . . .
C18 C 0.8044(4) 1.08886(19) 0.70681(15) 0.0441(8) Uani 1 1 d . . . .
H18 H 0.8506 1.1346 0.7175 0.053 Uiso 1 1 calc R . . .
C19 C 0.8499(4) 1.0199(2) 0.73012(15) 0.0496(9) Uani 1 1 d . . . .
H19 H 0.9275 1.0194 0.7565 0.060 Uiso 1 1 calc R . . .
C20 C 0.7812(4) 0.95149(19) 0.71470(14) 0.0414(7) Uani 1 1 d . . . .
H20 H 0.8120 0.9052 0.7308 0.050 Uiso 1 1 calc R . . .
C21 C 0.2480(3) 0.78278(15) 0.71685(13) 0.0303(6) Uani 1 1 d . . . .
C22 C 0.0968(3) 0.79434(17) 0.73034(15) 0.0397(7) Uani 1 1 d . . . .
H22 H 0.0240 0.7876 0.7025 0.048 Uiso 1 1 calc R . . .
C23 C 0.0545(4) 0.81563(18) 0.78467(15) 0.0453(8) Uani 1 1 d . . . .
H23 H -0.0465 0.8221 0.7931 0.054 Uiso 1 1 calc R . . .
C24 C 0.1603(4) 0.82742(19) 0.82646(14) 0.0449(8) Uani 1 1 d . . . .
H24 H 0.1314 0.8409 0.8631 0.054 Uiso 1 1 calc R . . .
C25 C 0.3096(4) 0.81893(18) 0.81302(12) 0.0385(7) Uani 1 1 d . . . .
C26 C 0.3542(3) 0.79655(16) 0.75935(12) 0.0332(6) Uani 1 1 d . . . .
H26 H 0.4556 0.7906 0.7514 0.040 Uiso 1 1 calc R . . .
C27 C 0.1703(3) 0.59045(17) 0.56879(12) 0.0327(6) Uani 1 1 d . . . .
C28 C 0.0643(4) 0.57039(19) 0.52839(14) 0.0446(8) Uani 1 1 d . . . .
H28 H 0.0297 0.6077 0.5032 0.053 Uiso 1 1 calc R . . .
C29 C 0.0087(4) 0.4961(2) 0.52460(16) 0.0499(9) Uani 1 1 d . . . .
H29 H -0.0630 0.4837 0.4974 0.060 Uiso 1 1 calc R . . .
C30 C 0.0602(4) 0.44104(19) 0.56130(15) 0.0456(8) Uani 1 1 d . . . .
H30 H 0.0233 0.3911 0.5589 0.055 Uiso 1 1 calc R . . .
C31 C 0.1660(4) 0.45895(18) 0.60170(14) 0.0437(8) Uani 1 1 d . . . .
H31 H 0.2010 0.4212 0.6264 0.052 Uiso 1 1 calc R . . .
C32 C 0.2203(3) 0.53362(17) 0.60552(13) 0.0377(7) Uani 1 1 d . . . .
H32 H 0.2912 0.5457 0.6331 0.045 Uiso 1 1 calc R . . .
C33 C 0.4131(3) 0.66197(17) 0.49460(12) 0.0341(6) Uani 1 1 d . . . .
C34 C 0.4808(4) 0.56628(18) 0.42760(13) 0.0419(8) Uani 1 1 d . . . .
H34A H 0.5674 0.5907 0.4104 0.050 Uiso 1 1 calc R . . .
H34B H 0.3925 0.5808 0.4061 0.050 Uiso 1 1 calc R . . .
C35 C 0.4993(3) 0.48039(17) 0.42706(12) 0.0349(7) Uani 1 1 d . . . .
C36 C 0.4027(3) 0.43212(17) 0.45669(12) 0.0358(7) Uani 1 1 d . . . .
H36 H 0.3273 0.4531 0.4792 0.043 Uiso 1 1 calc R . . .
C37 C 0.4180(3) 0.35285(17) 0.45294(12) 0.0329(6) Uani 1 1 d . . . .
C38 C 0.5293(3) 0.32087(19) 0.41959(13) 0.0389(7) Uani 1 1 d . . . .
H38 H 0.5390 0.2677 0.4169 0.047 Uiso 1 1 calc R . . .
C39 C 0.6260(4) 0.36876(19) 0.39035(15) 0.0430(8) Uani 1 1 d . . . .
C40 C 0.6112(3) 0.44800(19) 0.39388(13) 0.0399(7) Uani 1 1 d . . . .
H40 H 0.6767 0.4797 0.3739 0.048 Uiso 1 1 calc R . . .
C41 C 0.3108(4) 0.30156(18) 0.48352(14) 0.0388(7) Uani 1 1 d . . . .
C42 C 0.7630(13) 0.3377(7) 0.3633(5) 0.046(2) Uani 0.565(7) 1 d . P A 1
F6A F 0.6745(8) 0.3409(3) 0.2881(2) 0.068(2) Uani 0.435(7) 1 d . P A 2
F5A F 0.8592(8) 0.3628(5) 0.3436(6) 0.097(5) Uani 0.435(7) 1 d . P A 2
C42A C 0.7240(15) 0.3319(10) 0.3409(7) 0.052(3) Uani 0.435(7) 1 d . P A 2

loop_
_atom_site_aniso_label
_atom_site_aniso_U_11
_atom_site_aniso_U_22
_atom_site_aniso_U_33
_atom_site_aniso_U_23
_atom_site_aniso_U_13
_atom_site_aniso_U_12
Cl1 0.0639(5) 0.0782(7) 0.0386(4) -0.0099(4) -0.0056(4) 0.0219(5)
F1 0.0676(13) 0.0555(13) 0.0367(10) 0.0048(9) 0.0076(9) -0.0081(10)
F2 0.0380(10) 0.0656(14) 0.0618(13) 0.0080(11) 0.0014(9) -0.0122(10)
F3 0.0741(14) 0.0316(11) 0.0808(15) -0.0011(10) 0.0313(13) -0.0052(10)
F4 0.0506(12) 0.0567(14) 0.0751(15) -0.0152(11) 0.0117(11) 0.0091(10)
F5 0.0308(18) 0.064(3) 0.082(4) -0.002(2) 0.007(2) -0.0034(17)
F6 0.082(5) 0.101(5) 0.066(4) 0.029(3) 0.045(4) 0.036(4)
O1 0.0304(10) 0.0285(11) 0.0588(13) 0.0026(10) -0.0090(10) 0.0039(9)
O2 0.115(2) 0.0380(13) 0.0333(12) 0.0053(10) -0.0094(14) 0.0144(14)
O3 0.0462(12) 0.0313(11) 0.0294(10) -0.0014(8) -0.0031(9) -0.0006(9)
N1 0.0256(10) 0.0246(12) 0.0339(12) 0.0002(10) -0.0004(10) 0.0023(9)
N2 0.0244(11) 0.0221(12) 0.0367(12) 0.0012(10) -0.0035(10) 0.0027(9)
C1 0.0223(11) 0.0258(14) 0.0319(13) -0.0003(11) 0.0001(12) 0.0009(10)
C2 0.0227(12) 0.0250(14) 0.0366(15) 0.0018(12) 0.0017(12) 0.0031(10)
C3 0.0262(13) 0.0276(15) 0.0436(16) 0.0025(13) 0.0007(13) 0.0022(11)
C4 0.0287(13) 0.0261(15) 0.0408(15) 0.0037(12) -0.0056(12) -0.0008(11)
C5 0.0312(13) 0.0283(15) 0.0292(14) 0.0017(11) -0.0025(11) -0.0006(11)
C6 0.0295(13) 0.0263(14) 0.0316(14) 0.0029(11) -0.0017(12) -0.0031(11)
C7 0.0246(12) 0.0279(15) 0.0333(14) 0.0013(12) -0.0002(12) 0.0007(11)
C8 0.0237(12) 0.0274(14) 0.0270(13) 0.0004(11) 0.0028(11) 0.0026(10)
C9 0.0247(12) 0.0234(13) 0.0270(13) -0.0003(11) -0.0019(11) 0.0006(10)
C10 0.0285(13) 0.0331(16) 0.0333(14) 0.0027(12) 0.0016(12) 0.0035(12)
C11 0.0431(17) 0.0317(17) 0.0465(18) 0.0081(14) 0.0013(15) -0.0016(14)
C12 0.0443(18) 0.0246(16) 0.068(2) 0.0003(15) -0.0060(17) 0.0075(14)
C13 0.0360(15) 0.0334(17) 0.066(2) -0.0014(16) 0.0094(16) 0.0107(13)
C14 0.0285(13) 0.0313(16) 0.0449(17) 0.0012(13) 0.0046(13) 0.0015(12)
C15 0.0276(13) 0.0274(15) 0.0319(14) -0.0036(11) 0.0037(12) -0.0025(11)
C16 0.0321(14) 0.0302(16) 0.0436(17) -0.0019(13) 0.0001(13) -0.0014(12)
C17 0.0386(16) 0.0307(16) 0.0511(19) -0.0046(14) 0.0053(15) -0.0025(13)
C18 0.0425(17) 0.0369(18) 0.0529(19) -0.0151(16) 0.0065(15) -0.0118(15)
C19 0.0466(19) 0.048(2) 0.054(2) -0.0114(17) -0.0164(17) -0.0064(16)
C20 0.0417(17) 0.0350(17) 0.0476(18) -0.0016(14) -0.0112(15) -0.0005(14)
C21 0.0301(13) 0.0206(14) 0.0402(15) 0.0033(12) 0.0032(13) 0.0019(11)
C22 0.0319(15) 0.0344(17) 0.0527(19) 0.0029(14) 0.0067(14) 0.0045(13)
C23 0.0376(16) 0.0410(19) 0.057(2) 0.0084(16) 0.0199(16) 0.0119(15)
C24 0.0538(19) 0.0394(18) 0.0416(17) 0.0070(15) 0.0188(16) 0.0163(16)
C25 0.0452(17) 0.0354(17) 0.0348(16) 0.0022(13) 0.0078(13) 0.0093(14)
C26 0.0316(14) 0.0296(16) 0.0383(16) 0.0018(12) 0.0080(12) 0.0058(12)
C27 0.0306(13) 0.0311(16) 0.0365(15) 0.0005(12) -0.0004(13) -0.0037(12)
C28 0.0445(17) 0.0411(19) 0.0481(18) 0.0057(14) -0.0108(16) -0.0120(15)
C29 0.0486(19) 0.049(2) 0.053(2) -0.0059(17) -0.0049(17) -0.0203(16)
C30 0.0497(18) 0.0307(16) 0.056(2) -0.0062(15) 0.0199(17) -0.0129(15)
C31 0.0510(19) 0.0318(18) 0.0482(19) 0.0045(14) 0.0127(17) -0.0018(15)
C32 0.0384(16) 0.0340(17) 0.0409(16) 0.0020(13) 0.0003(14) -0.0023(13)
C33 0.0382(15) 0.0279(16) 0.0362(15) 0.0010(12) -0.0035(13) -0.0027(12)
C34 0.061(2) 0.0355(18) 0.0297(15) -0.0052(13) -0.0011(15) -0.0053(15)
C35 0.0405(15) 0.0341(17) 0.0303(15) -0.0028(12) -0.0058(13) -0.0073(13)
C36 0.0413(16) 0.0367(18) 0.0293(14) -0.0025(12) 0.0028(13) -0.0014(13)
C37 0.0331(14) 0.0321(16) 0.0336(14) -0.0022(12) -0.0006(12) -0.0031(12)
C38 0.0376(15) 0.0320(16) 0.0470(17) -0.0002(14) 0.0042(14) 0.0011(13)
C39 0.0370(16) 0.0383(19) 0.054(2) 0.0030(15) 0.0086(15) 0.0010(14)
C40 0.0355(15) 0.0418(19) 0.0424(17) 0.0022(14) 0.0041(14) -0.0069(14)
C41 0.0436(17) 0.0347(18) 0.0380(17) -0.0015(13) 0.0062(14) -0.0036(14)
C42 0.049(6) 0.038(4) 0.051(6) 0.009(4) 0.006(4) -0.002(4)
F6A 0.080(5) 0.076(4) 0.049(3) 0.004(3) 0.028(3) 0.016(3)
F5A 0.047(4) 0.077(6) 0.167(13) -0.055(7) 0.054(6) -0.030(4)
C42A 0.032(6) 0.054(7) 0.070(10) -0.005(8) 0.017(6) 0.001(5)

loop_
_atom_type_symbol
_atom_type_description
_atom_type_scat_dispersion_real
_atom_type_scat_dispersion_imag
_atom_type_scat_source
C C 0.0033 0.0016 'International Tables Vol C Tables 4.2.6.8 and 6.1.1.4'
H H 0.0000 0.0000 'International Tables Vol C Tables 4.2.6.8 and 6.1.1.4'
Cl Cl 0.1484 0.1585 'International Tables Vol C Tables 4.2.6.8 and 6.1.1.4'
F F 0.0171 0.0103 'International Tables Vol C Tables 4.2.6.8 and 6.1.1.4'
N N 0.0061 0.0033 'International Tables Vol C Tables 4.2.6.8 and 6.1.1.4'
O O 0.0106 0.0060 'International Tables Vol C Tables 4.2.6.8 and 6.1.1.4'

loop_
_geom_angle_atom_site_label_1
_geom_angle_atom_site_label_2
_geom_angle_atom_site_label_3
_geom_angle
C33 O3 C34 116.4(2)
C8 N1 N2 108.1(2)
N1 N2 C15 118.5(2)
C7 N2 N1 112.2(2)
C7 N2 C15 128.8(2)
C2 C1 C6 110.8(2)
C2 C1 C7 112.0(2)
C7 C1 C6 106.3(2)
C8 C1 C2 118.1(2)
C8 C1 C6 108.7(2)
C8 C1 C7 100.0(2)
C3 C2 C1 121.7(3)
C3 C2 C21 119.5(3)
C21 C2 C1 118.9(2)
C2 C3 H3 116.7
C2 C3 C4 126.5(3)
C4 C3 H3 116.7
C3 C4 H4 107.3
C3 C4 C5 109.8(2)
C3 C4 C27 112.0(2)
C5 C4 H4 107.3
C27 C4 H4 107.3
C27 C4 C5 112.8(2)
C4 C5 H5 109.6
C6 C5 C4 108.9(2)
C6 C5 H5 109.6
C33 C5 C4 109.3(2)
C33 C5 H5 109.6
C33 C5 C6 109.9(2)
C1 C6 H6A 109.2
C1 C6 H6B 109.2
C5 C6 C1 112.2(2)
C5 C6 H6A 109.2
C5 C6 H6B 109.2
H6A C6 H6B 107.9
O1 C7 N2 127.1(3)
O1 C7 C1 126.8(2)
N2 C7 C1 106.1(2)
N1 C8 C1 113.2(2)
N1 C8 C9 120.3(2)
C9 C8 C1 126.2(2)
C10 C9 C8 121.1(2)
C14 C9 C8 119.7(2)
C14 C9 C10 119.3(3)
C9 C10 H10 119.8
C11 C10 C9 120.4(3)
C11 C10 H10 119.8
C10 C11 H11 120.1
C10 C11 C12 119.8(3)
C12 C11 H11 120.1
C11 C12 H12 119.7
C13 C12 C11 120.5(3)
C13 C12 H12 119.7
C12 C13 H13 119.9
C12 C13 C14 120.2(3)
C14 C13 H13 119.9
C9 C14 H14 120.1
C13 C14 C9 119.9(3)
C13 C14 H14 120.1
C16 C15 N2 121.3(3)
C16 C15 C20 120.0(3)
C20 C15 N2 118.7(3)
C15 C16 H16 120.1
C15 C16 C17 119.7(3)
C17 C16 H16 120.1
C16 C17 H17 119.7
C18 C17 C16 120.6(3)
C18 C17 H17 119.7
C17 C18 H18 120.2
C17 C18 C19 119.5(3)
C19 C18 H18 120.2
C18 C19 H19 119.6
C18 C19 C20 120.7(3)
C20 C19 H19 119.6
C15 C20 H20 120.3
C19 C20 C15 119.4(3)
C19 C20 H20 120.3
C22 C21 C2 120.3(3)
C26 C21 C2 121.9(2)
C26 C21 C22 117.8(3)
C21 C22 H22 119.7
C23 C22 C21 120.7(3)
C23 C22 H22 119.7
C22 C23 H23 119.6
C24 C23 C22 120.8(3)
C24 C23 H23 119.6
C23 C24 H24 120.6
C25 C24 C23 118.9(3)
C25 C24 H24 120.6
C24 C25 Cl1 119.4(2)
C24 C25 C26 121.3(3)
C26 C25 Cl1 119.4(2)
C21 C26 H26 119.7
C25 C26 C21 120.5(3)
C25 C26 H26 119.7
C28 C27 C4 121.0(3)
C28 C27 C32 117.9(3)
C32 C27 C4 121.1(3)
C27 C28 H28 119.2
C27 C28 C29 121.5(3)
C29 C28 H28 119.2
C28 C29 H29 120.3
C30 C29 C28 119.3(3)
C30 C29 H29 120.3
C29 C30 H30 119.7
C29 C30 C31 120.6(3)
C31 C30 H30 119.7
C30 C31 H31 120.1
C30 C31 C32 119.7(3)
C32 C31 H31 120.1
C27 C32 C31 120.9(3)
C27 C32 H32 119.6
C31 C32 H32 119.6
O2 C33 O3 123.7(3)
O2 C33 C5 124.6(3)
O3 C33 C5 111.7(2)
O3 C34 H34A 110.1
O3 C34 H34B 110.1
O3 C34 C35 108.2(2)
H34A C34 H34B 108.4
C35 C34 H34A 110.1
C35 C34 H34B 110.1
C36 C35 C34 121.8(3)
C40 C35 C34 119.1(3)
C40 C35 C36 119.0(3)
C35 C36 H36 119.8
C37 C36 C35 120.4(3)
C37 C36 H36 119.8
C36 C37 C41 119.9(3)
C38 C37 C36 120.4(3)
C38 C37 C41 119.6(3)
C37 C38 H38 120.3
C39 C38 C37 119.3(3)
C39 C38 H38 120.3
C38 C39 C40 120.6(3)
C38 C39 C42 120.7(5)
C38 C39 C42A 117.7(7)
C40 C39 C42 117.8(5)
C40 C39 C42A 119.8(7)
C35 C40 H40 119.8
C39 C40 C35 120.4(3)
C39 C40 H40 119.8
F1 C41 C37 112.4(3)
F2 C41 F1 105.2(3)
F2 C41 C37 112.4(3)
F3 C41 F1 106.3(3)
F3 C41 F2 106.7(3)
F3 C41 C37 113.1(3)
F4 C42 C39 109.9(8)
F5 C42 F4 106.3(8)
F5 C42 F6 106.9(10)
F5 C42 C39 116.5(8)
F6 C42 F4 108.4(9)
F6 C42 C39 108.5(8)
F4 C42A C39 110.8(11)
F4 C42A F6A 107.0(11)
F4 C42A F5A 106.2(12)
F6A C42A C39 117.0(10)
F5A C42A C39 107.6(11)
F5A C42A F6A 107.5(14)

loop_
_geom_bond_atom_site_label_1
_geom_bond_atom_site_label_2
_geom_bond_distance
Cl1 C25 1.733(3)
F1 C41 1.341(4)
F2 C41 1.337(4)
F3 C41 1.337(4)
F4 C42 1.400(12)
F4 C42A 1.267(17)
F5 C42 1.323(11)
F6 C42 1.329(13)
O1 C7 1.219(3)
O2 C33 1.202(3)
O3 C33 1.331(3)
O3 C34 1.455(3)
N1 N2 1.411(3)
N1 C8 1.285(3)
N2 C7 1.379(3)
N2 C15 1.419(3)
C1 C2 1.520(4)
C1 C6 1.551(4)
C1 C7 1.528(4)
C1 C8 1.517(4)
C2 C3 1.330(4)
C2 C21 1.497(4)
C3 H3 0.9300
C3 C4 1.510(4)
C4 H4 0.9800
C4 C5 1.541(4)
C4 C27 1.516(4)
C5 H5 0.9800
C5 C6 1.528(4)
C5 C33 1.513(4)
C6 H6A 0.9700
C6 H6B 0.9700
C8 C9 1.473(4)
C9 C10 1.396(4)
C9 C14 1.390(4)
C10 H10 0.9300
C10 C11 1.376(4)
C11 H11 0.9300
C11 C12 1.381(4)
C12 H12 0.9300
C12 C13 1.374(5)
C13 H13 0.9300
C13 C14 1.386(4)
C14 H14 0.9300
C15 C16 1.381(4)
C15 C20 1.390(4)
C16 H16 0.9300
C16 C17 1.389(4)
C17 H17 0.9300
C17 C18 1.377(5)
C18 H18 0.9300
C18 C19 1.378(5)
C19 H19 0.9300
C19 C20 1.386(4)
C20 H20 0.9300
C21 C22 1.401(4)
C21 C26 1.398(4)
C22 H22 0.9300
C22 C23 1.384(5)
C23 H23 0.9300
C23 C24 1.379(5)
C24 H24 0.9300
C24 C25 1.377(4)
C25 C26 1.380(4)
C26 H26 0.9300
C27 C28 1.386(4)
C27 C32 1.386(4)
C28 H28 0.9300
C28 C29 1.386(5)
C29 H29 0.9300
C29 C30 1.368(5)
C30 H30 0.9300
C30 C31 1.376(5)
C31 H31 0.9300
C31 C32 1.388(4)
C32 H32 0.9300
C34 H34A 0.9700
C34 H34B 0.9700
C34 C35 1.501(4)
C35 C36 1.390(4)
C35 C40 1.387(4)
C36 H36 0.9300
C36 C37 1.387(4)
C37 C38 1.383(4)
C37 C41 1.492(4)
C38 H38 0.9300
C38 C39 1.382(4)
C39 C40 1.385(5)
C39 C42 1.480(12)
C39 C42A 1.590(14)
C40 H40 0.9300
F6A C42A 1.329(17)
F5A C42A 1.322(15)

loop_
_geom_torsion_atom_site_label_1
_geom_torsion_atom_site_label_2
_geom_torsion_atom_site_label_3
_geom_torsion_atom_site_label_4
_geom_torsion
Cl1 C25 C26 C21 -179.1(2)
O3 C34 C35 C36 49.8(4)
O3 C34 C35 C40 -133.5(3)
N1 N2 C7 O1 178.4(3)
N1 N2 C7 C1 -3.8(3)
N1 N2 C15 C16 163.9(3)
N1 N2 C15 C20 -15.6(4)
N1 C8 C9 C10 131.3(3)
N1 C8 C9 C14 -48.1(4)
N2 N1 C8 C1 3.7(3)
N2 N1 C8 C9 177.9(2)
N2 C15 C16 C17 179.7(3)
N2 C15 C20 C19 179.7(3)
C1 C2 C3 C4 -1.1(4)
C1 C2 C21 C22 146.7(3)
C1 C2 C21 C26 -35.1(4)
C1 C8 C9 C10 -55.3(4)
C1 C8 C9 C14 125.3(3)
C2 C1 C6 C5 -44.9(3)
C2 C1 C7 O1 -51.0(4)
C2 C1 C7 N2 131.3(2)
C2 C1 C8 N1 -127.3(3)
C2 C1 C8 C9 58.9(4)
C2 C3 C4 C5 18.9(4)
C2 C3 C4 C27 145.0(3)
C2 C21 C22 C23 175.7(3)
C2 C21 C26 C25 -176.7(3)
C3 C2 C21 C22 -33.6(4)
C3 C2 C21 C26 144.6(3)
C3 C4 C5 C6 -48.1(3)
C3 C4 C5 C33 -168.2(2)
C3 C4 C27 C28 122.4(3)
C3 C4 C27 C32 -56.5(4)
C4 C5 C6 C1 63.9(3)
C4 C5 C33 O2 77.4(4)
C4 C5 C33 O3 -101.5(3)
C4 C27 C28 C29 -178.7(3)
C4 C27 C32 C31 179.2(3)
C5 C4 C27 C28 -113.1(3)
C5 C4 C27 C32 67.9(4)
C6 C1 C2 C3 13.5(4)
C6 C1 C2 C21 -166.8(2)
C6 C1 C7 O1 70.1(4)
C6 C1 C7 N2 -107.7(2)
C6 C1 C8 N1 105.5(3)
C6 C1 C8 C9 -68.3(3)
C6 C5 C33 O2 -42.1(4)
C6 C5 C33 O3 139.1(2)
C7 N2 C15 C16 -24.7(4)
C7 N2 C15 C20 155.7(3)
C7 C1 C2 C3 132.0(3)
C7 C1 C2 C21 -48.3(3)
C7 C1 C6 C5 -166.8(2)
C7 C1 C8 N1 -5.7(3)
C7 C1 C8 C9 -179.5(3)
C8 N1 N2 C7 0.2(3)
C8 N1 N2 C15 173.0(2)
C8 C1 C2 C3 -112.7(3)
C8 C1 C2 C21 67.1(3)
C8 C1 C6 C5 86.4(3)
C8 C1 C7 O1 -176.9(3)
C8 C1 C7 N2 5.3(3)
C8 C9 C10 C11 -178.2(3)
C8 C9 C14 C13 178.8(3)
C9 C10 C11 C12 -0.5(5)
C10 C9 C14 C13 -0.6(4)
C10 C11 C12 C13 -0.8(5)
C11 C12 C13 C14 1.3(5)
C12 C13 C14 C9 -0.6(5)
C14 C9 C10 C11 1.2(4)
C15 N2 C7 O1 6.6(5)
C15 N2 C7 C1 -175.7(3)
C15 C16 C17 C18 0.8(5)
C16 C15 C20 C19 0.1(5)
C16 C17 C18 C19 -0.3(5)
C17 C18 C19 C20 -0.4(5)
C18 C19 C20 C15 0.5(5)
C20 C15 C16 C17 -0.7(4)
C21 C2 C3 C4 179.2(3)
C21 C22 C23 C24 1.3(5)
C22 C21 C26 C25 1.5(4)
C22 C23 C24 C25 1.1(5)
C23 C24 C25 Cl1 177.7(2)
C23 C24 C25 C26 -2.1(5)
C24 C25 C26 C21 0.8(5)
C26 C21 C22 C23 -2.6(4)
C27 C4 C5 C6 -173.7(2)
C27 C4 C5 C33 66.2(3)
C27 C28 C29 C30 -0.5(5)
C28 C27 C32 C31 0.2(5)
C28 C29 C30 C31 0.1(5)
C29 C30 C31 C32 0.4(5)
C30 C31 C32 C27 -0.6(5)
C32 C27 C28 C29 0.3(5)
C33 O3 C34 C35 -164.6(3)
C33 C5 C6 C1 -176.4(2)
C34 O3 C33 O2 -1.9(4)
C34 O3 C33 C5 177.0(2)
C34 C35 C36 C37 176.6(3)
C34 C35 C40 C39 -176.8(3)
C35 C36 C37 C38 -0.1(4)
C35 C36 C37 C41 -178.1(3)
C36 C35 C40 C39 0.1(5)
C36 C37 C38 C39 0.5(5)
C36 C37 C41 F1 -60.3(4)
C36 C37 C41 F2 58.3(4)
C36 C37 C41 F3 179.3(3)
C37 C38 C39 C40 -0.6(5)
C37 C38 C39 C42 168.3(5)
C37 C38 C39 C42A -164.7(7)
C38 C37 C41 F1 121.7(3)
C38 C37 C41 F2 -119.7(3)
C38 C37 C41 F3 1.3(4)
C38 C39 C40 C35 0.3(5)
C38 C39 C42 F4 27.5(9)
C38 C39 C42 F5 -93.5(9)
C38 C39 C42 F6 145.9(7)
C38 C39 C42A F4 -24.5(12)
C38 C39 C42A F6A 98.6(12)
C38 C39 C42A F5A -140.3(11)
C40 C35 C36 C37 -0.2(4)
C40 C39 C42 F4 -163.3(5)
C40 C39 C42 F5 75.7(9)
C40 C39 C42 F6 -44.9(10)
C40 C39 C42A F4 171.2(7)
C40 C39 C42A F6A -65.7(13)
C40 C39 C42A F5A 55.4(15)
C41 C37 C38 C39 178.5(3)
C42 C39 C40 C35 -168.9(5)
C42A C39 C40 C35 164.1(7)
